data_1549924
loop_
_publ_author_name
'Mallo, Neil'
'Foley, Eric D.'
'Iranmanesh, Hasti'
'Kennedy, Aaron D. W.'
'Luis, Ena T.'
'Ho, Junming'
'Harper, Jason B.'
'Beves, Jonathon E.'

_publ_section_title
;
 Structure-function relationships of donor-acceptor Stenhouse adduct
 photochromic switches.
;
_journal_issue 43
_journal_name_full 'Chemical science'
_journal_page_first 8242
_journal_page_last 8252
_journal_paper_doi 10.1039/c8sc03218a
_journal_volume 9
_journal_year 2018
_chemical_formula_moiety 'C14 H19 N3 O4, 2(H2 O)'
_chemical_formula_sum 'C14 H23 N3 O6'
_chemical_formula_weight 329.35
_space_group_crystal_system monoclinic
_space_group_IT_number 14
_space_group_name_Hall '-P 2yn'
_space_group_name_H-M_alt 'P 1 21/n 1'
_symmetry_space_group_name_Hall '-P 2yn'
_symmetry_space_group_name_H-M 'P 1 21/n 1'
_atom_sites_solution_hydrogens mixed
_audit_creation_date 2018-03-13
_audit_creation_method
;
Olex2 1.2
(compiled 2017.08.10 svn.r3458 for OlexSys, GUI svn.r5381)
;
_audit_update_record
;
2018-04-24 deposited with the CCDC.
2018-08-29 downloaded from the CCDC.
;
_cell_angle_alpha 90
_cell_angle_beta 99.97(3)
_cell_angle_gamma 90
_cell_formula_units_Z 4
_cell_length_a 8.7890(18)
_cell_length_b 10.706(2)
_cell_length_c 17.342(4)
_cell_measurement_reflns_used 4008
_cell_measurement_temperature 100
_cell_measurement_theta_max 28.698
_cell_measurement_theta_min 2.245
_cell_volume 1607.2(6)
_computing_cell_refinement 'XDS (Kabsch, 1993)'
_computing_data_collection 'AS QEGUI'
_computing_data_reduction 'XDS (Kabsch, 1993)'
_computing_molecular_graphics 'Olex2 (Dolomanov et al., 2009)'
_computing_publication_material 'Olex2 (Dolomanov et al., 2009)'
_computing_structure_refinement 'ShelXL (Sheldrick, 2015)'
_computing_structure_solution 'ShelXT (Sheldrick, 2015)'
_diffrn_ambient_temperature 100.0
_diffrn_measured_fraction_theta_full 0.993
_diffrn_measured_fraction_theta_max 0.990
_diffrn_measurement_device_type 'ADSC Quantum 210r'
_diffrn_measurement_method 'Phi Scan'
_diffrn_radiation_monochromator 'Silicon Double Crystal'
_diffrn_radiation_type MoK\a
_diffrn_radiation_wavelength 0.71073
_diffrn_reflns_av_R_equivalents 0.0690
_diffrn_reflns_av_unetI/netI 0.0359
_diffrn_reflns_Laue_measured_fraction_full 0.993
_diffrn_reflns_Laue_measured_fraction_max 0.990
_diffrn_reflns_limit_h_max 10
_diffrn_reflns_limit_h_min -10
_diffrn_reflns_limit_k_max 13
_diffrn_reflns_limit_k_min -13
_diffrn_reflns_limit_l_max 21
_diffrn_reflns_limit_l_min -21
_diffrn_reflns_number 21320
_diffrn_reflns_point_group_measured_fraction_full 0.993
_diffrn_reflns_point_group_measured_fraction_max 0.990
_diffrn_reflns_theta_full 25.242
_diffrn_reflns_theta_max 26.371
_diffrn_reflns_theta_min 3.051
_diffrn_source 'MX1 Beamline Australian Synchrotron'
_exptl_absorpt_coefficient_mu 0.107
_exptl_absorpt_correction_type none
_exptl_crystal_colour 'clear colourless'
_exptl_crystal_colour_lustre clear
_exptl_crystal_colour_primary colourless
_exptl_crystal_density_diffrn 1.361
_exptl_crystal_description plate
_exptl_crystal_F_000 704
_exptl_crystal_size_max 0.05
_exptl_crystal_size_mid 0.05
_exptl_crystal_size_min 0.01
_refine_diff_density_max 0.287
_refine_diff_density_min -0.390
_refine_diff_density_rms 0.065
_refine_ls_extinction_method none
_refine_ls_goodness_of_fit_ref 1.050
_refine_ls_hydrogen_treatment mixed
_refine_ls_matrix_type full
_refine_ls_number_parameters 242
_refine_ls_number_reflns 3253
_refine_ls_number_restraints 0
_refine_ls_restrained_S_all 1.050
_refine_ls_R_factor_all 0.0818
_refine_ls_R_factor_gt 0.0552
_refine_ls_shift/su_max 0.000
_refine_ls_shift/su_mean 0.000
_refine_ls_structure_factor_coef Fsqd
_refine_ls_weighting_details 'w=1/[\s^2^(Fo^2^)+(0.0734P)^2^+0.7856P] where P=(Fo^2^+2Fc^2^)/3'
_refine_ls_weighting_scheme calc
_refine_ls_wR_factor_gt 0.1305
_refine_ls_wR_factor_ref 0.1465
_reflns_Friedel_coverage 0.000
_reflns_number_gt 2328
_reflns_number_total 3253
_reflns_threshold_expression 'I > 2\s(I)'
_cod_data_source_file c8sc03218a2.cif
_cod_data_source_block 2b
_cod_depositor_comments 'Adding full bibliography for 1549921--1549929.cif.'
_cod_database_code 1549924
_shelx_shelxl_version_number 2018/1
_shelx_space_group_comment
;
The symmetry employed for this shelxl refinement is uniquely defined
by the following loop, which should always be used as a source of
symmetry information in preference to the above space-group names.
They are only intended as comments.
;
_shelx_estimated_absorpt_t_max 0.999
_shelx_estimated_absorpt_t_min 0.995
_olex2_refinement_description
;
1. Fixed Uiso
 At 1.2 times of:
  All C(H) groups, All C(H,H) groups, All N(H,H) groups
 At 1.5 times of:
  All C(H,H,H) groups, All O(H,H) groups
2. Others
 Sof(H3B)=Sof(C13B)=Sof(H13C)=Sof(H13D)=Sof(C14B)=Sof(H14D)=Sof(H14E)=
 Sof(H14F)=1-FVAR(1)
 Sof(H3A)=Sof(C13A)=Sof(H13A)=Sof(H13B)=Sof(C14A)=Sof(H14A)=Sof(H14B)=
 Sof(H14C)=FVAR(1)
3.a Free rotating group:
 O6(H6A,H6B)
3.b Ternary CH refined with riding coordinates:
 N3(H3A), N3(H3B), C7(H7), C11(H11)
3.c Secondary CH2 refined with riding coordinates:
 C13A(H13A,H13B), C13B(H13C,H13D)
3.d Aromatic/amide H refined with riding coordinates:
 C10(H10), C9(H9)
3.e Idealised Me refined with riding coordinates:
 C3(H3C,H3D,H3E)
3.f Idealised Me refined as rotating group:
 C2(H2A,H2B,H2C), C12(H12A,H12B,H12C), C14A(H14A,H14B,H14C), C14B(H14D,H14E,
 H14F)
;
_olex2_submission_special_instructions 'No special instructions were received'

loop_
_space_group_symop_operation_xyz
'x, y, z'
'-x+1/2, y+1/2, -z+1/2'
'-x, -y, -z'
'x-1/2, -y-1/2, z-1/2'

loop_
_atom_site_label
_atom_site_type_symbol
_atom_site_fract_x
_atom_site_fract_y
_atom_site_fract_z
_atom_site_U_iso_or_equiv
_atom_site_adp_type
_atom_site_occupancy
_atom_site_site_symmetry_order
_atom_site_calc_flag
_atom_site_refinement_flags_posn
_atom_site_refinement_flags_occupancy
_atom_site_disorder_assembly
_atom_site_disorder_group
O1 O 0.17059(17) 0.34802(14) 0.57464(10) 0.0329(4) Uani 1 1 d . . . .
O2 O 0.12025(17) 0.77235(14) 0.58492(10) 0.0324(4) Uani 1 1 d . . . .
O3 O 0.35618(18) 0.58169(14) 0.39142(10) 0.0327(4) Uani 1 1 d . . . .
O4 O 0.46653(18) 0.87581(16) 0.57744(11) 0.0402(4) Uani 1 1 d . . . .
O5 O 0.5533(2) 0.72705(18) 0.32955(11) 0.0402(4) Uani 1 1 d . . . .
O6 O 0.1072(2) 0.92129(16) 0.70784(11) 0.0416(4) Uani 1 1 d . . . .
H6A H 0.082295 0.874837 0.743392 0.062 Uiso 1 1 d G . . .
H6B H 0.123784 0.870835 0.672353 0.062 Uiso 1 1 d G . . .
N2 N 0.2624(2) 0.46664(16) 0.48360(11) 0.0288(4) Uani 1 1 d . . . .
N1 N 0.1456(2) 0.55923(17) 0.58075(11) 0.0281(4) Uani 1 1 d . . . .
N3 N 0.1185(2) 0.90894(18) 0.33592(13) 0.0401(5) Uani 1 1 d . . . .
H3A H 0.029610 0.967279 0.320381 0.048 Uiso 0.640(11) 1 calc R P A 1
H3B H 0.028322 0.965738 0.319636 0.048 Uiso 0.360(11) 1 calc R P A 2
C4 C 0.1695(2) 0.67966(19) 0.55219(13) 0.0266(5) Uani 1 1 d . . . .
C1 C 0.1920(2) 0.4525(2) 0.54771(14) 0.0280(5) Uani 1 1 d . . . .
C5 C 0.2929(2) 0.58320(19) 0.45139(14) 0.0270(5) Uani 1 1 d . . . .
C6 C 0.2472(2) 0.68986(19) 0.48859(14) 0.0266(5) Uani 1 1 d . . . .
C10 C 0.1566(3) 1.0218(2) 0.46258(15) 0.0324(5) Uani 1 1 d . . . .
H10 H 0.092001 1.091506 0.446569 0.039 Uiso 1 1 calc R . . .
C7 C 0.2795(2) 0.81879(19) 0.46180(14) 0.0278(5) Uani 1 1 d . . . .
H7 H 0.351603 0.811422 0.423307 0.033 Uiso 1 1 calc R . . .
C8 C 0.3554(2) 0.9037(2) 0.52893(14) 0.0304(5) Uani 1 1 d . . . .
C9 C 0.2738(3) 1.0240(2) 0.52215(15) 0.0325(5) Uani 1 1 d . . . .
H9 H 0.301100 1.093628 0.555683 0.039 Uiso 1 1 calc R . . .
C11 C 0.1380(2) 0.8964(2) 0.42340(15) 0.0333(5) Uani 1 1 d . . . .
H11 H 0.042878 0.856243 0.436428 0.040 Uiso 1 1 calc R . . .
C2 C 0.0744(3) 0.5446(2) 0.65089(14) 0.0330(5) Uani 1 1 d . . . .
H2A H 0.146928 0.502244 0.691903 0.049 Uiso 1 1 calc GR . . .
H2B H -0.020042 0.494648 0.637918 0.049 Uiso 1 1 calc GR . . .
H2C H 0.048813 0.626990 0.669639 0.049 Uiso 1 1 calc GR . . .
C3 C 0.3122(3) 0.3524(2) 0.44807(16) 0.0396(6) Uani 1 1 d . . . .
H3C H 0.386936 0.307581 0.486812 0.059 Uiso 1 1 calc R . . .
H3D H 0.360607 0.374701 0.403102 0.059 Uiso 1 1 calc R . . .
H3E H 0.222442 0.298907 0.430606 0.059 Uiso 1 1 calc R . . .
C12 C 0.2535(3) 0.9680(3) 0.30802(15) 0.0447(6) Uani 1 1 d . . . .
H12A H 0.286826 1.041730 0.339997 0.067 Uiso 1 1 calc GR . . .
H12B H 0.223342 0.993032 0.253140 0.067 Uiso 1 1 calc GR . . .
H12C H 0.338672 0.907881 0.312637 0.067 Uiso 1 1 calc GR . . .
C13A C 0.0622(6) 0.7817(4) 0.3053(4) 0.0291(12) Uani 0.640(11) 1 d . P A 1
H13A H 0.151307 0.725334 0.304533 0.035 Uiso 0.640(11) 1 calc R P A 1
H13B H -0.004510 0.744464 0.339670 0.035 Uiso 0.640(11) 1 calc R P A 1
C14A C -0.0276(7) 0.7970(5) 0.2236(3) 0.0502(16) Uani 0.640(11) 1 d . P A 1
H14A H 0.031853 0.848418 0.192674 0.075 Uiso 0.640(11) 1 calc GR P A 1
H14B H -0.126465 0.837913 0.225996 0.075 Uiso 0.640(11) 1 calc GR P A 1
H14C H -0.046704 0.714810 0.199005 0.075 Uiso 0.640(11) 1 calc GR P A 1
C13B C 0.1001(11) 0.7970(7) 0.2747(6) 0.0266(19) Uani 0.360(11) 1 d . P A 2
H13C H 0.127679 0.824174 0.224362 0.032 Uiso 0.360(11) 1 calc R P A 2
H13D H 0.166864 0.725775 0.295264 0.032 Uiso 0.360(11) 1 calc R P A 2
C14B C -0.0666(8) 0.7614(7) 0.2645(6) 0.034(3) Uani 0.360(11) 1 d . P A 2
H14D H -0.086868 0.692196 0.227112 0.051 Uiso 0.360(11) 1 calc GR P A 2
H14E H -0.130671 0.833265 0.244561 0.051 Uiso 0.360(11) 1 calc GR P A 2
H14F H -0.091719 0.735438 0.314988 0.051 Uiso 0.360(11) 1 calc GR P A 2
H5A H 0.480(5) 0.677(4) 0.351(2) 0.091(13) Uiso 1 1 d . . . .
H5B H 0.643(4) 0.712(3) 0.3586(19) 0.061(10) Uiso 1 1 d . . . .

loop_
_atom_site_aniso_label
_atom_site_aniso_U_11
_atom_site_aniso_U_22
_atom_site_aniso_U_33
_atom_site_aniso_U_23
_atom_site_aniso_U_13
_atom_site_aniso_U_12
O1 0.0278(8) 0.0209(8) 0.0463(10) 0.0032(7) -0.0040(7) 0.0000(6)
O2 0.0283(8) 0.0227(8) 0.0451(10) -0.0007(7) 0.0031(7) 0.0071(6)
O3 0.0276(8) 0.0261(8) 0.0434(10) -0.0020(7) 0.0037(7) 0.0017(6)
O4 0.0224(8) 0.0330(9) 0.0609(12) -0.0125(8) -0.0050(8) 0.0032(7)
O5 0.0295(9) 0.0448(11) 0.0450(10) 0.0113(8) 0.0031(8) 0.0044(8)
O6 0.0403(10) 0.0313(9) 0.0476(11) -0.0034(8) -0.0082(8) 0.0092(8)
N2 0.0253(9) 0.0182(9) 0.0404(11) -0.0007(8) -0.0013(8) 0.0036(7)
N1 0.0204(8) 0.0211(9) 0.0404(11) 0.0001(8) -0.0013(8) 0.0015(7)
N3 0.0281(10) 0.0252(10) 0.0586(14) -0.0061(10) -0.0161(9) 0.0031(8)
C4 0.0161(9) 0.0192(10) 0.0412(13) 0.0012(9) -0.0039(9) 0.0031(8)
C1 0.0198(10) 0.0211(11) 0.0389(13) 0.0001(9) -0.0069(9) 0.0019(8)
C5 0.0173(9) 0.0208(11) 0.0399(13) -0.0003(9) -0.0035(9) 0.0017(8)
C6 0.0166(9) 0.0185(10) 0.0420(13) -0.0006(9) -0.0026(9) 0.0012(8)
C10 0.0258(11) 0.0216(11) 0.0529(15) 0.0091(10) 0.0151(10) 0.0048(8)
C7 0.0170(9) 0.0208(10) 0.0443(13) -0.0005(9) 0.0016(9) 0.0021(8)
C8 0.0190(10) 0.0220(11) 0.0505(14) -0.0035(10) 0.0068(10) -0.0008(8)
C9 0.0312(12) 0.0197(10) 0.0501(14) 0.0011(10) 0.0174(11) 0.0002(9)
C11 0.0172(10) 0.0228(11) 0.0576(16) 0.0045(11) 0.0006(10) 0.0006(8)
C2 0.0268(11) 0.0282(11) 0.0428(14) 0.0031(10) 0.0030(10) 0.0012(9)
C3 0.0466(14) 0.0209(11) 0.0512(15) -0.0041(11) 0.0079(12) 0.0062(10)
C12 0.0495(15) 0.0464(16) 0.0344(13) 0.0017(12) -0.0031(11) 0.0067(12)
C13A 0.027(2) 0.024(2) 0.036(3) -0.0026(19) 0.0039(19) 0.0003(16)
C14A 0.062(3) 0.046(3) 0.036(3) 0.002(2) -0.008(2) -0.017(2)
C13B 0.030(4) 0.019(3) 0.031(5) -0.001(3) 0.005(3) -0.002(3)
C14B 0.027(4) 0.028(4) 0.044(5) -0.003(4) -0.001(3) -0.001(3)

loop_
_atom_type_symbol
_atom_type_description
_atom_type_scat_dispersion_real
_atom_type_scat_dispersion_imag
_atom_type_scat_source
C C 0.0033 0.0016 'International Tables Vol C Tables 4.2.6.8 and 6.1.1.4'
H H 0.0000 0.0000 'International Tables Vol C Tables 4.2.6.8 and 6.1.1.4'
N N 0.0061 0.0033 'International Tables Vol C Tables 4.2.6.8 and 6.1.1.4'
O O 0.0106 0.0060 'International Tables Vol C Tables 4.2.6.8 and 6.1.1.4'

loop_
_geom_angle_atom_site_label_1
_geom_angle_atom_site_label_2
_geom_angle_atom_site_label_3
_geom_angle
H5A O5 H5B 106(3)
H6A O6 H6B 104.6
C1 N2 C5 124.19(18)
C1 N2 C3 117.20(19)
C5 N2 C3 118.59(19)
C4 N1 C2 119.94(18)
C1 N1 C4 122.83(19)
C1 N1 C2 117.17(18)
C11 N3 H3A 106.0
C11 N3 H3B 106.6
C11 N3 C13A 104.3(3)
C11 N3 C13B 125.9(4)
C12 N3 H3A 106.0
C12 N3 H3B 106.6
C12 N3 C11 113.94(18)
C12 N3 C13A 119.7(3)
C12 N3 C13B 95.6(4)
C13A N3 H3A 106.0
C13B N3 H3B 106.6
O2 C4 N1 118.7(2)
O2 C4 C6 123.2(2)
C6 C4 N1 118.11(18)
O1 C1 N2 121.7(2)
O1 C1 N1 121.3(2)
N2 C1 N1 117.06(19)
O3 C5 N2 117.13(19)
O3 C5 C6 126.2(2)
C6 C5 N2 116.6(2)
C4 C6 C5 121.1(2)
C4 C6 C7 117.44(19)
C5 C6 C7 121.5(2)
C9 C10 H10 123.9
C9 C10 C11 112.2(2)
C11 C10 H10 123.9
C6 C7 H7 108.1
C6 C7 C8 113.01(19)
C6 C7 C11 116.52(17)
C8 C7 H7 108.1
C8 C7 C11 102.71(17)
C11 C7 H7 108.1
O4 C8 C7 125.0(2)
O4 C8 C9 126.5(2)
C9 C8 C7 108.43(19)
C10 C9 C8 110.4(2)
C10 C9 H9 124.8
C8 C9 H9 124.8
N3 C11 C7 115.15(19)
N3 C11 H11 108.2
C10 C11 N3 111.21(19)
C10 C11 C7 105.60(18)
C10 C11 H11 108.2
C7 C11 H11 108.2
N1 C2 H2A 109.5
N1 C2 H2B 109.5
N1 C2 H2C 109.5
H2A C2 H2B 109.5
H2A C2 H2C 109.5
H2B C2 H2C 109.5
N2 C3 H3C 109.5
N2 C3 H3D 109.5
N2 C3 H3E 109.5
H3C C3 H3D 109.5
H3C C3 H3E 109.5
H3D C3 H3E 109.5
N3 C12 H12A 109.5
N3 C12 H12B 109.5
N3 C12 H12C 109.5
H12A C12 H12B 109.5
H12A C12 H12C 109.5
H12B C12 H12C 109.5
N3 C13A H13A 110.0
N3 C13A H13B 110.0
H13A C13A H13B 108.4
C14A C13A N3 108.5(4)
C14A C13A H13A 110.0
C14A C13A H13B 110.0
C13A C14A H14A 109.5
C13A C14A H14B 109.5
C13A C14A H14C 109.5
H14A C14A H14B 109.5
H14A C14A H14C 109.5
H14B C14A H14C 109.5
N3 C13B H13C 110.8
N3 C13B H13D 110.8
H13C C13B H13D 108.9
C14B C13B N3 104.8(7)
C14B C13B H13C 110.8
C14B C13B H13D 110.8
C13B C14B H14D 109.5
C13B C14B H14E 109.5
C13B C14B H14F 109.5
H14D C14B H14E 109.5
H14D C14B H14F 109.5
H14E C14B H14F 109.5

loop_
_geom_bond_atom_site_label_1
_geom_bond_atom_site_label_2
_geom_bond_distance
O1 C1 1.239(3)
O2 C4 1.257(3)
O3 C5 1.262(3)
O4 C8 1.211(3)
O5 H5A 0.95(4)
O5 H5B 0.88(4)
O6 H6A 0.8496
O6 H6B 0.8503
N2 C1 1.371(3)
N2 C5 1.412(3)
N2 C3 1.470(3)
N1 C4 1.410(3)
N1 C1 1.372(3)
N1 C2 1.470(3)
N3 H3A 1.0000
N3 H3B 1.0000
N3 C11 1.503(3)
N3 C12 1.497(4)
N3 C13A 1.514(5)
N3 C13B 1.591(8)
C4 C6 1.398(3)
C5 C6 1.404(3)
C6 C7 1.499(3)
C10 H10 0.9500
C10 C9 1.327(4)
C10 C11 1.500(3)
C7 H7 1.0000
C7 C8 1.535(3)
C7 C11 1.547(3)
C8 C9 1.470(3)
C9 H9 0.9500
C11 H11 1.0000
C2 H2A 0.9800
C2 H2B 0.9800
C2 H2C 0.9800
C3 H3C 0.9800
C3 H3D 0.9800
C3 H3E 0.9800
C12 H12A 0.9800
C12 H12B 0.9800
C12 H12C 0.9800
C13A H13A 0.9900
C13A H13B 0.9900
C13A C14A 1.506(8)
C14A H14A 0.9800
C14A H14B 0.9800
C14A H14C 0.9800
C13B H13C 0.9900
C13B H13D 0.9900
C13B C14B 1.494(13)
C14B H14D 0.9800
C14B H14E 0.9800
C14B H14F 0.9800
